data_4060737
_journal_name_full Organometallics
_journal_year 2003
_chemical_formula_moiety 'C56 H51 I O P2 Pd'
_chemical_formula_sum 'C56 H51 I O P2 Pd'
_chemical_formula_weight 1035.21
_space_group_IT_number 170
_symmetry_cell_setting hexagonal
_symmetry_space_group_name_Hall 'P 65'
_symmetry_space_group_name_H-M 'P 65'
_cell_angle_alpha 90.0000(10)
_cell_angle_beta 90.0000(10)
_cell_angle_gamma 120.0000(10)
_cell_formula_units_Z 6
_cell_length_a 29.934(6)
_cell_length_b 29.934(6)
_cell_length_c 11.858(5)
_cell_measurement_temperature 293(2)
_cell_volume 9202(5)
_diffrn_ambient_temperature 293(2)
_exptl_crystal_density_diffrn 1.121
_exptl_crystal_density_meas multirun
_cod_depositor_comments
;
The following automatic conversions were performed:
'_symmetry_cell_setting' value 'Hexagonal' changed to 'hexagonal'
according to '/home/saulius/struct/CIF-dictionaries/cif_core.dic'
dictionary named 'cif_core.dic' version 2.4.1 from 2010-06-29.

Automatic conversion script
Id: cif_fix_enum 1527 2010-12-29 10:47:43Z saulius 
;
_cod_database_code 4060737

loop_
_symmetry_equiv_pos_as_xyz
'x, y, z'
'y, -x+y, z+1/6'
'-x+y, -x, z+1/3'
'-x, -y, z+1/2'
'-y, x-y, z+2/3'
'x-y, x, z+5/6'

loop_
_atom_site_label
_atom_site_type_symbol
_atom_site_fract_x
_atom_site_fract_y
_atom_site_fract_z
_atom_site_U_iso_or_equiv
_atom_site_adp_type
_atom_site_occupancy
_atom_site_symmetry_multiplicity
_atom_site_calc_flag
_atom_site_refinement_flags
_atom_site_disorder_assembly
_atom_site_disorder_group
I1_1 I 0.60512(2) 0.16698(2) 0.50573(4) 0.03967(15) Uani 1 1 d . . .
Pd1_1 Pd 0.58485(2) 0.14534(2) 0.29217(4) 0.02302(13) Uani 1 1 d . . .
P1_1 P 0.46082(7) 0.07920(6) 0.32866(16) 0.0233(4) Uani 1 1 d . . .
P2_1 P 0.57287(7) 0.12915(7) 0.10425(16) 0.0237(4) Uani 1 1 d . . .
O1_1 O 0.51035(16) 0.07793(16) 0.3313(4) 0.0242(10) Uani 1 1 d . . .
C1_1 C 0.6572(3) 0.2028(3) 0.2628(6) 0.0338(18) Uani 1 1 d . . .
C2_1 C 0.6963(3) 0.1916(3) 0.2419(7) 0.0369(19) Uani 1 1 d . . .
H2A_1 H 0.6884 0.1574 0.2358 0.044 Uiso 1 1 calc R . .
C3_1 C 0.7467(3) 0.2306(4) 0.2304(7) 0.045(2) Uani 1 1 d . . .
H3A_1 H 0.7728 0.2228 0.2199 0.054 Uiso 1 1 calc R . .
C4_1 C 0.7584(3) 0.2814(4) 0.2344(8) 0.058(3) Uani 1 1 d . . .
H4A_1 H 0.7922 0.3080 0.2250 0.069 Uiso 1 1 calc R . .
C5_1 C 0.7198(3) 0.2918(3) 0.2523(7) 0.049(2) Uani 1 1 d . . .
H5A_1 H 0.7279 0.3261 0.2542 0.059 Uiso 1 1 calc R . .
C6_1 C 0.6688(3) 0.2538(3) 0.2677(7) 0.0363(19) Uani 1 1 d . . .
H6A_1 H 0.6433 0.2622 0.2810 0.044 Uiso 1 1 calc R . .
C7_1 C 0.4415(3) 0.0865(3) 0.4672(7) 0.0311(17) Uani 1 1 d . . .
C8_1 C 0.4673(3) 0.0811(3) 0.5612(7) 0.0337(19) Uani 1 1 d . . .
H8A_1 H 0.4945 0.0751 0.5496 0.040 Uiso 1 1 calc R . .
C9_1 C 0.4530(3) 0.0847(3) 0.6690(7) 0.042(2) Uani 1 1 d . . .
H9A_1 H 0.4707 0.0812 0.7298 0.051 Uiso 1 1 calc R . .
C10_1 C 0.4121(3) 0.0935(3) 0.6878(8) 0.048(2) Uani 1 1 d . . .
H10A_1 H 0.4022 0.0958 0.7610 0.057 Uiso 1 1 calc R . .
C11_1 C 0.3863(4) 0.0989(3) 0.5962(8) 0.045(2) Uani 1 1 d . . .
H11A_1 H 0.3592 0.1051 0.6081 0.055 Uiso 1 1 calc R . .
C12_1 C 0.4007(3) 0.0952(3) 0.4883(7) 0.0380(19) Uani 1 1 d . . .
H12A_1 H 0.3827 0.0986 0.4279 0.046 Uiso 1 1 calc R . .
C13_1 C 0.4100(3) 0.0192(3) 0.2778(6) 0.0294(16) Uani 1 1 d . . .
C14_1 C 0.4219(3) -0.0191(3) 0.2495(7) 0.038(2) Uani 1 1 d . . .
H14A_1 H 0.4554 -0.0131 0.2593 0.045 Uiso 1 1 calc R . .
C15_1 C 0.3831(4) -0.0671(3) 0.2059(8) 0.053(3) Uani 1 1 d . . .
H15A_1 H 0.3907 -0.0929 0.1886 0.064 Uiso 1 1 calc R . .
C16_1 C 0.3339(4) -0.0752(3) 0.1896(8) 0.061(3) Uani 1 1 d . . .
H16A_1 H 0.3086 -0.1061 0.1587 0.073 Uiso 1 1 calc R . .
C17_1 C 0.3223(3) -0.0389(4) 0.2177(8) 0.057(3) Uani 1 1 d . . .
H17A_1 H 0.2887 -0.0455 0.2077 0.068 Uiso 1 1 calc R . .
C18_1 C 0.3598(3) 0.0092(3) 0.2622(7) 0.040(2) Uani 1 1 d . . .
H18A_1 H 0.3510 0.0340 0.2810 0.048 Uiso 1 1 calc R . .
C19_1 C 0.4670(3) 0.1321(3) 0.2437(6) 0.0265(16) Uani 1 1 d . . .
C20_1 C 0.4678(2) 0.1301(2) 0.1254(6) 0.0228(14) Uani 1 1 d . . .
C21_1 C 0.4733(3) 0.1727(3) 0.0618(7) 0.0284(17) Uani 1 1 d . . .
C22_1 C 0.4786(3) 0.2179(3) 0.1203(7) 0.0351(18) Uani 1 1 d . . .
C23_1 C 0.4796(3) 0.2184(3) 0.2372(7) 0.0376(19) Uani 1 1 d . . .
H23A_1 H 0.4842 0.2476 0.2749 0.045 Uiso 1 1 calc R . .
C24_1 C 0.4743(3) 0.1778(3) 0.2978(7) 0.0305(17) Uani 1 1 d . . .
H24A_1 H 0.4753 0.1797 0.3761 0.037 Uiso 1 1 calc R . .
C25_1 C 0.4737(3) 0.1735(3) -0.0568(7) 0.0332(18) Uani 1 1 d . . .
H25A_1 H 0.4718 0.1455 -0.0954 0.040 Uiso 1 1 calc R . .
C26_1 C 0.4768(4) 0.2137(3) -0.1173(8) 0.045(2) Uani 1 1 d . . .
H26A_1 H 0.4759 0.2125 -0.1957 0.054 Uiso 1 1 calc R . .
C27_1 C 0.4815(4) 0.2573(3) -0.0597(8) 0.052(2) Uani 1 1 d . . .
H27A_1 H 0.4843 0.2850 -0.1008 0.062 Uiso 1 1 calc R . .
C28_1 C 0.4819(4) 0.2592(3) 0.0538(8) 0.044(2) Uani 1 1 d . . .
H28A_1 H 0.4843 0.2879 0.0896 0.053 Uiso 1 1 calc R . .
C29_1 C 0.5079(3) 0.0786(2) 0.0543(6) 0.0229(15) Uani 1 1 d . . .
C30_1 C 0.4657(3) 0.0857(2) 0.0640(6) 0.0199(15) Uani 1 1 d . . .
C31_1 C 0.4176(3) 0.0499(2) 0.0124(6) 0.0249(15) Uani 1 1 d . . .
C32_1 C 0.4126(3) 0.0056(2) -0.0431(6) 0.0266(15) Uani 1 1 d . . .
C33_1 C 0.4567(3) -0.0008(3) -0.0479(6) 0.0290(16) Uani 1 1 d . . .
H33A_1 H 0.4539 -0.0301 -0.0817 0.035 Uiso 1 1 calc R . .
C34_1 C 0.5026(3) 0.0354(3) -0.0040(6) 0.0284(16) Uani 1 1 d . . .
H34A_1 H 0.5313 0.0313 -0.0127 0.034 Uiso 1 1 calc R . .
C35_1 C 0.3742(3) 0.0564(3) 0.0120(7) 0.0343(17) Uani 1 1 d . . .
H35A_1 H 0.3760 0.0848 0.0486 0.041 Uiso 1 1 calc R . .
C36_1 C 0.3297(3) 0.0224(3) -0.0404(7) 0.0396(19) Uani 1 1 d . . .
H36A_1 H 0.3019 0.0282 -0.0407 0.048 Uiso 1 1 calc R . .
C37_1 C 0.3252(3) -0.0213(3) -0.0942(8) 0.044(2) Uani 1 1 d . . .
H37A_1 H 0.2947 -0.0443 -0.1306 0.053 Uiso 1 1 calc R . .
C38_1 C 0.3653(3) -0.0300(3) -0.0929(6) 0.0350(18) Uani 1 1 d . . .
H38A_1 H 0.3616 -0.0599 -0.1254 0.042 Uiso 1 1 calc R . .
C39_1 C 0.5867(3) 0.1813(3) 0.0057(7) 0.0273(16) Uani 1 1 d . . .
C40_1 C 0.5866(3) 0.1745(3) -0.1093(7) 0.0349(18) Uani 1 1 d . . .
H40A_1 H 0.5785 0.1425 -0.1382 0.042 Uiso 1 1 calc R . .
C41_1 C 0.5987(3) 0.2163(3) -0.1839(8) 0.047(2) Uani 1 1 d . . .
H41A_1 H 0.6002 0.2125 -0.2614 0.056 Uiso 1 1 calc R . .
C42_1 C 0.6083(4) 0.2623(3) -0.1383(9) 0.053(3) Uani 1 1 d . . .
H42A_1 H 0.6164 0.2900 -0.1861 0.064 Uiso 1 1 calc R . .
C43_1 C 0.6062(3) 0.2687(3) -0.0250(8) 0.049(2) Uani 1 1 d . . .
H43A_1 H 0.6117 0.3001 0.0030 0.059 Uiso 1 1 calc R . .
C44_1 C 0.5961(3) 0.2291(2) 0.0482(7) 0.0332(18) Uani 1 1 d . . .
H44A_1 H 0.5955 0.2339 0.1256 0.040 Uiso 1 1 calc R . .
C45_1 C 0.6161(2) 0.1053(2) 0.0636(6) 0.0239(15) Uani 1 1 d . . .
C46_1 C 0.6573(3) 0.1307(3) -0.0078(7) 0.0357(18) Uani 1 1 d . . .
H46A_1 H 0.6623 0.1605 -0.0435 0.043 Uiso 1 1 calc R . .
C47_1 C 0.6915(3) 0.1140(3) -0.0285(8) 0.047(2) Uani 1 1 d . . .
H47A_1 H 0.7183 0.1316 -0.0795 0.056 Uiso 1 1 calc R . .
C48_1 C 0.6859(3) 0.0706(3) 0.0271(8) 0.041(2) Uani 1 1 d . . .
H48A_1 H 0.7092 0.0591 0.0148 0.049 Uiso 1 1 calc R . .
C49_1 C 0.6457(3) 0.0453(3) 0.0996(7) 0.037(2) Uani 1 1 d . . .
H49A_1 H 0.6418 0.0162 0.1371 0.045 Uiso 1 1 calc R . .
C50_1 C 0.6109(3) 0.0616(3) 0.1191(7) 0.0325(17) Uani 1 1 d . . .
H50A_1 H 0.5837 0.0435 0.1692 0.039 Uiso 1 1 calc R . .
C51_2 C 0.3232(10) 0.1517(12) 0.305(5) 0.34(3) Uani 1 1 d . . .
H51A_2 H 0.3570 0.1712 0.3371 0.509 Uiso 1 1 calc R . .
H51B_2 H 0.3027 0.1215 0.3491 0.509 Uiso 1 1 calc R . .
H51C_2 H 0.3071 0.1725 0.3028 0.509 Uiso 1 1 calc R . .
C52_2 C 0.3272(17) 0.1378(16) 0.199(4) 0.25(2) Uani 1 1 d . . .
H52A_2 H 0.2991 0.1027 0.1899 0.303 Uiso 1 1 calc R . .
H52B_2 H 0.3588 0.1363 0.1970 0.303 Uiso 1 1 calc R . .
C53_2 C 0.3274(10) 0.1698(10) 0.085(5) 0.30(3) Uani 1 1 d . . .
H53A_2 H 0.3553 0.2040 0.1043 0.355 Uiso 1 1 calc R . .
H53B_2 H 0.2964 0.1717 0.0988 0.355 Uiso 1 1 calc R . .
C54_2 C 0.3302(13) 0.174(2) -0.066(5) 0.46(6) Uani 1 1 d . . .
H54A_2 H 0.3470 0.2113 -0.0674 0.554 Uiso 1 1 calc R . .
H54B_2 H 0.3588 0.1675 -0.0721 0.554 Uiso 1 1 calc R . .
C55_2 C 0.321(3) 0.169(3) -0.163(7) 0.66(9) Uani 1 1 d . . .
H55A_2 H 0.2903 0.1724 -0.1679 0.798 Uiso 1 1 calc R . .
H55B_2 H 0.3086 0.1327 -0.1756 0.798 Uiso 1 1 calc R . .
C56_2 C 0.3514(15) 0.1956(15) -0.274(5) 0.44(4) Uani 1 1 d . . .
H56A_2 H 0.3366 0.1721 -0.3359 0.660 Uiso 1 1 calc R . .
H56B_2 H 0.3869 0.2048 -0.2649 0.660 Uiso 1 1 calc R . .
H56C_2 H 0.3494 0.2261 -0.2882 0.660 Uiso 1 1 calc R . .

loop_
_atom_site_aniso_label
_atom_site_aniso_U_11
_atom_site_aniso_U_22
_atom_site_aniso_U_33
_atom_site_aniso_U_23
_atom_site_aniso_U_13
_atom_site_aniso_U_12
I1_1 0.0383(3) 0.0482(3) 0.0269(3) -0.0042(2) -0.0027(2) 0.0174(3)
Pd1_1 0.0238(3) 0.0230(3) 0.0186(3) -0.0014(2) 0.0002(2) 0.0089(2)
P1_1 0.0281(9) 0.0202(9) 0.0198(10) 0.0012(7) 0.0017(7) 0.0108(7)
P2_1 0.0265(9) 0.0208(9) 0.0198(11) 0.0008(7) 0.0021(7) 0.0089(7)
O1_1 0.025(2) 0.023(2) 0.023(3) 0.006(2) 0.002(2) 0.011(2)
C1_1 0.039(4) 0.044(5) 0.014(4) -0.009(3) -0.005(3) 0.018(4)
C2_1 0.030(4) 0.048(5) 0.022(4) -0.009(3) 0.002(3) 0.012(4)
C3_1 0.034(5) 0.060(6) 0.028(5) -0.016(4) -0.005(4) 0.013(4)
C4_1 0.028(5) 0.062(7) 0.033(5) -0.009(4) 0.009(4) -0.014(4)
C5_1 0.043(5) 0.032(5) 0.035(6) -0.007(4) 0.001(4) -0.008(4)
C6_1 0.040(4) 0.027(4) 0.028(5) -0.009(3) -0.002(3) 0.007(3)
C7_1 0.033(4) 0.031(4) 0.026(4) -0.002(3) 0.007(3) 0.013(3)
C8_1 0.031(4) 0.030(4) 0.029(5) 0.002(3) 0.003(3) 0.007(3)
C9_1 0.050(5) 0.040(5) 0.024(5) 0.003(4) 0.008(4) 0.013(4)
C10_1 0.060(6) 0.039(5) 0.030(5) -0.008(4) 0.015(4) 0.014(4)
C11_1 0.054(5) 0.052(5) 0.035(6) -0.001(4) 0.017(4) 0.030(5)
C12_1 0.045(5) 0.043(5) 0.030(5) 0.006(4) 0.004(4) 0.025(4)
C13_1 0.040(4) 0.028(4) 0.018(4) 0.003(3) -0.001(3) 0.015(3)
C14_1 0.056(5) 0.022(4) 0.029(5) 0.001(3) -0.003(4) 0.015(4)
C15_1 0.081(7) 0.022(4) 0.042(6) 0.001(4) -0.004(5) 0.016(5)
C16_1 0.074(7) 0.026(5) 0.037(6) 0.001(4) -0.008(5) -0.009(5)
C17_1 0.038(5) 0.044(6) 0.050(6) 0.004(4) -0.004(4) -0.009(4)
C18_1 0.034(4) 0.042(5) 0.033(5) 0.003(4) 0.004(3) 0.012(4)
C19_1 0.029(4) 0.026(4) 0.027(4) -0.004(3) 0.001(3) 0.015(3)
C20_1 0.027(3) 0.022(3) 0.023(4) -0.001(3) -0.002(3) 0.015(3)
C21_1 0.032(4) 0.027(4) 0.030(5) 0.002(3) -0.002(3) 0.018(3)
C22_1 0.059(5) 0.023(4) 0.031(5) 0.000(3) -0.004(4) 0.026(4)
C23_1 0.062(5) 0.032(4) 0.023(5) -0.003(3) -0.003(4) 0.026(4)
C24_1 0.046(4) 0.024(4) 0.024(4) -0.005(3) 0.002(3) 0.019(3)
C25_1 0.042(4) 0.026(4) 0.032(5) -0.006(3) -0.001(4) 0.017(3)
C26_1 0.064(6) 0.042(5) 0.034(5) 0.003(4) 0.005(4) 0.031(5)
C27_1 0.082(7) 0.045(5) 0.041(7) 0.017(4) 0.008(5) 0.042(5)
C28_1 0.068(6) 0.029(4) 0.045(6) 0.006(4) 0.003(4) 0.031(4)
C29_1 0.036(4) 0.022(3) 0.012(4) 0.001(3) 0.007(3) 0.015(3)
C30_1 0.028(4) 0.019(3) 0.011(4) 0.002(3) 0.000(3) 0.010(3)
C31_1 0.030(4) 0.027(4) 0.018(4) -0.001(3) -0.005(3) 0.014(3)
C32_1 0.032(4) 0.020(3) 0.021(4) -0.006(3) -0.007(3) 0.007(3)
C33_1 0.038(4) 0.026(4) 0.019(4) -0.007(3) -0.001(3) 0.013(3)
C34_1 0.032(4) 0.030(4) 0.027(4) -0.001(3) 0.002(3) 0.019(3)
C35_1 0.040(4) 0.034(4) 0.030(5) -0.004(3) 0.003(4) 0.019(4)
C36_1 0.037(4) 0.046(5) 0.036(5) -0.002(4) -0.002(4) 0.022(4)
C37_1 0.030(5) 0.040(5) 0.050(6) -0.009(4) -0.015(4) 0.008(4)
C38_1 0.044(5) 0.034(4) 0.023(4) -0.007(3) -0.007(3) 0.016(4)
C39_1 0.032(4) 0.023(4) 0.026(4) 0.005(3) 0.003(3) 0.013(3)
C40_1 0.050(5) 0.038(5) 0.018(4) -0.004(3) -0.002(3) 0.023(4)
C41_1 0.065(6) 0.045(5) 0.033(6) 0.008(4) 0.013(4) 0.030(4)
C42_1 0.077(7) 0.035(5) 0.046(7) 0.019(4) 0.012(5) 0.028(5)
C43_1 0.063(6) 0.026(4) 0.046(6) -0.001(4) 0.000(4) 0.014(4)
C44_1 0.047(5) 0.018(3) 0.025(4) 0.001(3) -0.006(3) 0.009(3)
C45_1 0.019(4) 0.023(3) 0.025(4) -0.002(3) -0.002(3) 0.007(3)
C46_1 0.035(4) 0.035(4) 0.036(5) -0.002(3) 0.005(3) 0.017(4)
C47_1 0.030(4) 0.059(5) 0.047(6) -0.010(5) 0.007(4) 0.019(4)
C48_1 0.036(4) 0.050(5) 0.046(6) -0.013(4) 0.002(4) 0.028(4)
C49_1 0.037(4) 0.032(4) 0.048(6) -0.001(4) -0.001(4) 0.021(4)
C50_1 0.027(4) 0.034(4) 0.031(5) 0.001(3) 0.000(3) 0.010(3)
C51_2 0.12(2) 0.15(2) 0.72(11) 0.08(5) -0.10(4) 0.049(18)
C52_2 0.34(5) 0.26(4) 0.28(5) 0.02(3) 0.09(4) 0.24(4)
C53_2 0.15(2) 0.129(19) 0.61(9) 0.04(3) -0.10(4) 0.067(17)
C54_2 0.16(3) 0.60(9) 0.64(11) -0.55(10) -0.19(5) 0.21(4)
C55_2 0.47(11) 0.64(14) 0.58(11) 0.35(10) -0.22(8) 0.04(9)
C56_2 0.31(4) 0.27(4) 0.80(11) -0.32(6) -0.02(6) 0.20(4)

loop_
_geom_bond_atom_site_label_1
_geom_bond_atom_site_label_2
_geom_bond_distance
_geom_bond_site_symmetry_2
_geom_bond_publ_flag
I1_1 Pd1_1 2.6091(13) . ?
Pd1_1 C1_1 2.010(8) . ?
Pd1_1 O1_1 2.182(4) . ?
Pd1_1 P2_1 2.270(2) . ?
P1_1 O1_1 1.502(5) . ?
P1_1 C13_1 1.781(7) . ?
P1_1 C7_1 1.790(8) . ?
P1_1 C19_1 1.807(7) . ?
P2_1 C39_1 1.824(7) . ?
P2_1 C45_1 1.827(7) . ?
P2_1 C29_1 1.865(7) . ?
C1_1 C6_1 1.387(11) . ?
C1_1 C2_1 1.393(11) . ?
C2_1 C3_1 1.377(11) . ?
C3_1 C4_1 1.379(13) . ?
C4_1 C5_1 1.355(14) . ?
C5_1 C6_1 1.386(11) . ?
C7_1 C12_1 1.395(10) . ?
C7_1 C8_1 1.410(11) . ?
C8_1 C9_1 1.369(12) . ?
C9_1 C10_1 1.395(12) . ?
C10_1 C11_1 1.388(13) . ?
C11_1 C12_1 1.372(12) . ?
C13_1 C18_1 1.389(11) . ?
C13_1 C14_1 1.404(11) . ?
C14_1 C15_1 1.418(11) . ?
C15_1 C16_1 1.383(14) . ?
C16_1 C17_1 1.336(14) . ?
C17_1 C18_1 1.412(12) . ?
C19_1 C20_1 1.406(10) . ?
C19_1 C24_1 1.426(9) . ?
C20_1 C21_1 1.419(9) . ?
C20_1 C30_1 1.490(9) . ?
C21_1 C25_1 1.407(11) . ?
C21_1 C22_1 1.455(10) . ?
C22_1 C23_1 1.386(12) . ?
C22_1 C28_1 1.428(10) . ?
C23_1 C24_1 1.350(10) . ?
C25_1 C26_1 1.364(11) . ?
C26_1 C27_1 1.418(12) . ?
C27_1 C28_1 1.346(12) . ?
C29_1 C30_1 1.384(10) . ?
C29_1 C34_1 1.405(9) . ?
C30_1 C31_1 1.433(9) . ?
C31_1 C35_1 1.409(10) . ?
C31_1 C32_1 1.419(9) . ?
C32_1 C38_1 1.407(10) . ?
C32_1 C33_1 1.426(10) . ?
C33_1 C34_1 1.358(10) . ?
C35_1 C36_1 1.357(11) . ?
C36_1 C37_1 1.401(11) . ?
C37_1 C38_1 1.350(11) . ?
C39_1 C40_1 1.378(11) . ?
C39_1 C44_1 1.405(10) . ?
C40_1 C41_1 1.422(11) . ?
C41_1 C42_1 1.372(12) . ?
C42_1 C43_1 1.363(14) . ?
C43_1 C44_1 1.377(11) . ?
C45_1 C46_1 1.371(10) . ?
C45_1 C50_1 1.404(10) . ?
C46_1 C47_1 1.365(11) . ?
C47_1 C48_1 1.391(12) . ?
C48_1 C49_1 1.359(11) . ?
C49_1 C50_1 1.374(10) . ?
C51_2 C52_2 1.34(6) . ?
C52_2 C53_2 1.66(6) . ?
C53_2 C54_2 1.80(7) . ?
C54_2 C55_2 1.17(8) . ?
C55_2 C56_2 1.58(8) . ?
